data_4065671
loop_
_publ_author_name
'Rupar, Paul A.'
'Staroverov, Viktor N.'
'Baines, Kim M.'

_publ_section_title
;
 Reactivity Studies of N-Heterocyclic Carbene Complexes of
 Germanium(II)&#x2020;
;
_journal_issue 21
_journal_name_full Organometallics
_journal_page_first 4871
_journal_paper_doi 10.1021/om100059z
_journal_volume 29
_journal_year 2010
_chemical_formula_sum 'C30 H45 Ge I N2'
_chemical_formula_weight 633.17
_chemical_properties_physical air-sensitive
_space_group_IT_number 4
_symmetry_cell_setting monoclinic
_symmetry_Int_Tables_number 4
_symmetry_space_group_name_Hall 'P 2yb'
_symmetry_space_group_name_H-M 'P 1 21 1'
_atom_sites_solution_hydrogens geom
_atom_sites_solution_primary direct
_atom_sites_solution_secondary difmap
_audit_creation_method SHELXL-97
_cell_angle_alpha 90.00
_cell_angle_beta 107.22(3)
_cell_angle_gamma 90.00
_cell_formula_units_Z 4
_cell_length_a 11.251(2)
_cell_length_b 18.190(4)
_cell_length_c 15.163(3)
_cell_measurement_temperature 150(2)
_cell_volume 2964.1(11)
_computing_cell_refinement 'DENZO-SMN (Otwinowski & Minor, 1997)'
_computing_data_collection 'COLLECT (Nonius, 1997-2001)'
_computing_data_reduction DENZO-SMN
_computing_molecular_graphics 'SHELXTL/PC (Sheldrick, 2001)'
_computing_publication_material SHELXTL/PC
_computing_structure_refinement 'SHELXL-97 (Sheldrick, 1997)'
_computing_structure_solution 'SHELXS-97 (Sheldrick, 1997)'
_diffrn_ambient_temperature 150(2)
_diffrn_measured_fraction_theta_full 0.989
_diffrn_measured_fraction_theta_max 0.989
_diffrn_measurement_device_type 'Nonius Kappa-CCD'
_diffrn_measurement_method '\f scans, and \w scans with \k offsets'
_diffrn_radiation_monochromator graphite
_diffrn_radiation_probe x-ray
_diffrn_radiation_type MoK\a
_diffrn_radiation_wavelength 0.71073
_diffrn_reflns_av_R_equivalents 0.0000
_diffrn_reflns_av_sigmaI/netI 0.0470
_diffrn_reflns_limit_h_max 14
_diffrn_reflns_limit_h_min -14
_diffrn_reflns_limit_k_max 23
_diffrn_reflns_limit_k_min -23
_diffrn_reflns_limit_l_max 19
_diffrn_reflns_limit_l_min -19
_diffrn_reflns_number 13307
_diffrn_reflns_theta_full 27.66
_diffrn_reflns_theta_max 27.66
_diffrn_reflns_theta_min 2.20
_diffrn_source 'fine-focus sealed tube'
_exptl_absorpt_coefficient_mu 2.095
_exptl_absorpt_correction_T_max 0.7797
_exptl_absorpt_correction_T_min 0.5966
_exptl_absorpt_correction_type multi-scan
_exptl_absorpt_process_details 'DENZO-SMN (Otwinowski & Minor, 1997)'
_exptl_crystal_colour colorless
_exptl_crystal_density_diffrn 1.419
_exptl_crystal_density_method 'not measured'
_exptl_crystal_description prism
_exptl_crystal_F_000 1296
_exptl_crystal_recrystallization_method pentane/THF
_exptl_crystal_size_max 0.28
_exptl_crystal_size_mid 0.25
_exptl_crystal_size_min 0.13
_refine_diff_density_max 0.732
_refine_diff_density_min -0.979
_refine_diff_density_rms 0.106
_refine_ls_abs_structure_details 'Flack H D (1983), Acta Cryst. A39, 876-881'
_refine_ls_abs_structure_Flack 0.505(11)
_refine_ls_extinction_coef 0.0030(2)
_refine_ls_extinction_expression Fc^*^=kFc[1+0.001xFc^2^\l^3^/sin(2\q)]^-1/4^
_refine_ls_extinction_method SHELXL
_refine_ls_goodness_of_fit_ref 1.057
_refine_ls_hydrogen_treatment constr
_refine_ls_matrix_type full
_refine_ls_number_parameters 641
_refine_ls_number_reflns 13307
_refine_ls_number_restraints 1
_refine_ls_restrained_S_all 1.057
_refine_ls_R_factor_all 0.0554
_refine_ls_R_factor_gt 0.0428
_refine_ls_shift/su_max 0.003
_refine_ls_shift/su_mean 0.000
_refine_ls_structure_factor_coef Fsqd
_refine_ls_weighting_details 'calc w=1/[\s^2^(Fo^2^)+(0.0485P)^2^+4.1528P] where P=(Fo^2^+2Fc^2^)/3'
_refine_ls_weighting_scheme calc
_refine_ls_wR_factor_gt 0.0971
_refine_ls_wR_factor_ref 0.1042
_reflns_number_gt 11519
_reflns_number_total 13307
_reflns_threshold_expression >2sigma(I)
_cod_data_source_file om100059z_si_001.cif
_cod_data_source_block 07012
_cod_original_cell_volume 2964.2(10)
_cod_original_sg_symbol_H-M 'P 21'
_cod_database_code 4065671

loop_
_symmetry_equiv_pos_as_xyz
'x, y, z'
'-x, y+1/2, -z'

loop_
_atom_site_label
_atom_site_type_symbol
_atom_site_fract_x
_atom_site_fract_y
_atom_site_fract_z
_atom_site_U_iso_or_equiv
_atom_site_adp_type
_atom_site_occupancy
_atom_site_symmetry_multiplicity
_atom_site_calc_flag
_atom_site_refinement_flags
Ge1 Ge 0.87408(4) 0.16248(2) 0.97347(3) 0.01783(11) Uani 1 1 d .
C1 C 1.0325(4) 0.1909(3) 0.9460(3) 0.0195(10) Uani 1 1 d .
Ge2 Ge 0.61873(4) 1.00539(2) 0.52452(3) 0.01857(11) Uani 1 1 d .
N2 N 1.0806(4) 0.2589(2) 0.9433(3) 0.0224(9) Uani 1 1 d .
I2 I 0.00250(4) 0.22222(2) 0.67087(2) 0.03948(11) Uani 1 1 d .
C3 C 1.1911(5) 0.2538(3) 0.9222(4) 0.0300(12) Uani 1 1 d .
I1 I 0.53014(4) 0.46999(2) 0.17971(2) 0.03913(11) Uani 1 1 d .
C4 C 1.2134(5) 0.1808(3) 0.9128(4) 0.0282(12) Uani 1 1 d .
N5 N 1.1149(4) 0.1431(2) 0.9285(3) 0.0228(9) Uani 1 1 d .
C6 C 1.0195(5) 0.3278(3) 0.9583(4) 0.0300(12) Uani 1 1 d .
H6 H 0.9454 0.3130 0.9777 0.036 Uiso 1 1 calc R
C7 C 0.9696(7) 0.3714(3) 0.8688(4) 0.0436(16) Uani 1 1 d .
H7A H 1.0389 0.3952 0.8532 0.065 Uiso 1 1 calc R
H7B H 0.9112 0.4089 0.8769 0.065 Uiso 1 1 calc R
H7C H 0.9266 0.3380 0.8187 0.065 Uiso 1 1 calc R
C8 C 1.1024(6) 0.3731(4) 1.0373(4) 0.0434(15) Uani 1 1 d .
H8A H 1.1416 0.3407 1.0895 0.065 Uiso 1 1 calc R
H8B H 1.0520 0.4101 1.0568 0.065 Uiso 1 1 calc R
H8C H 1.1670 0.3977 1.0166 0.065 Uiso 1 1 calc R
C9 C 1.1005(5) 0.0622(3) 0.9279(4) 0.0285(12) Uani 1 1 d .
H9 H 1.0197 0.0519 0.9404 0.034 Uiso 1 1 calc R
C10 C 1.0906(6) 0.0298(3) 0.8336(4) 0.0358(13) Uani 1 1 d .
H10A H 1.0311 0.0585 0.7857 0.054 Uiso 1 1 calc R
H10B H 1.0620 -0.0212 0.8312 0.054 Uiso 1 1 calc R
H10C H 1.1724 0.0313 0.8230 0.054 Uiso 1 1 calc R
C11 C 1.2016(6) 0.0261(3) 1.0051(5) 0.0423(15) Uani 1 1 d .
H11A H 1.2834 0.0398 0.9997 0.063 Uiso 1 1 calc R
H11B H 1.1920 -0.0275 1.0005 0.063 Uiso 1 1 calc R
H11C H 1.1946 0.0426 1.0649 0.063 Uiso 1 1 calc R
C12 C 1.2675(7) 0.3170(4) 0.9074(5) 0.0505(18) Uani 1 1 d .
H12A H 1.2125 0.3562 0.8742 0.076 Uiso 1 1 calc R
H12B H 1.3216 0.3008 0.8710 0.076 Uiso 1 1 calc R
H12C H 1.3186 0.3356 0.9673 0.076 Uiso 1 1 calc R
C13 C 1.3177(6) 0.1485(4) 0.8842(5) 0.0436(15) Uani 1 1 d .
H13A H 1.2944 0.1459 0.8167 0.065 Uiso 1 1 calc R
H13B H 1.3355 0.0989 0.9100 0.065 Uiso 1 1 calc R
H13C H 1.3919 0.1793 0.9071 0.065 Uiso 1 1 calc R
C14 C 0.9189(5) 0.1170(2) 1.0974(3) 0.0186(10) Uani 1 1 d .
C15 C 0.8271(5) 0.0717(3) 1.1163(4) 0.0233(10) Uani 1 1 d .
C16 C 0.8594(5) 0.0292(3) 1.1969(3) 0.0260(11) Uani 1 1 d .
H16 H 0.7979 -0.0013 1.2095 0.031 Uiso 1 1 calc R
C17 C 0.9770(5) 0.0300(3) 1.2584(4) 0.0283(12) Uani 1 1 d .
C18 C 1.0625(5) 0.0786(3) 1.2422(4) 0.0270(11) Uani 1 1 d .
H18 H 1.1425 0.0816 1.2861 0.032 Uiso 1 1 calc R
C19 C 1.0368(5) 0.1234(3) 1.1641(3) 0.0213(10) Uani 1 1 d .
C20 C 0.6955(5) 0.0698(3) 1.0552(4) 0.0273(11) Uani 1 1 d .
H20A H 0.6863 0.0306 1.0094 0.041 Uiso 1 1 calc R
H20B H 0.6745 0.1171 1.0236 0.041 Uiso 1 1 calc R
H20C H 0.6395 0.0604 1.0927 0.041 Uiso 1 1 calc R
C21 C 1.0127(6) -0.0207(3) 1.3414(4) 0.0373(13) Uani 1 1 d .
H21A H 1.0827 0.0006 1.3894 0.056 Uiso 1 1 calc R
H21B H 1.0369 -0.0687 1.3230 0.056 Uiso 1 1 calc R
H21C H 0.9415 -0.0267 1.3655 0.056 Uiso 1 1 calc R
C22 C 1.1308(5) 0.1800(3) 1.1578(4) 0.0298(12) Uani 1 1 d .
H22A H 1.1952 0.1838 1.2175 0.045 Uiso 1 1 calc R
H22B H 1.0896 0.2277 1.1418 0.045 Uiso 1 1 calc R
H22C H 1.1690 0.1655 1.1102 0.045 Uiso 1 1 calc R
C23 C 0.7601(5) 0.2473(2) 0.9535(3) 0.0221(10) Uani 1 1 d .
C24 C 0.7355(5) 0.2865(2) 1.0261(3) 0.0221(10) Uani 1 1 d .
C25 C 0.6496(5) 0.3447(3) 1.0063(4) 0.0255(11) Uani 1 1 d .
H25 H 0.6325 0.3704 1.0556 0.031 Uiso 1 1 calc R
C26 C 0.5891(5) 0.3655(3) 0.9155(4) 0.0263(11) Uani 1 1 d .
C27 C 0.6159(5) 0.3269(3) 0.8450(4) 0.0268(11) Uani 1 1 d .
H27 H 0.5757 0.3407 0.7829 0.032 Uiso 1 1 calc R
C28 C 0.6995(5) 0.2687(3) 0.8618(3) 0.0244(11) Uani 1 1 d .
C29 C 0.8024(5) 0.2722(3) 1.1273(4) 0.0307(12) Uani 1 1 d .
H29A H 0.7865 0.2216 1.1429 0.046 Uiso 1 1 calc R
H29B H 0.7718 0.3065 1.1655 0.046 Uiso 1 1 calc R
H29C H 0.8920 0.2794 1.1388 0.046 Uiso 1 1 calc R
C30 C 0.5016(5) 0.4300(3) 0.8949(4) 0.0326(13) Uani 1 1 d .
H30A H 0.4828 0.4451 0.9513 0.049 Uiso 1 1 calc R
H30B H 0.4244 0.4160 0.8479 0.049 Uiso 1 1 calc R
H30C H 0.5406 0.4710 0.8718 0.049 Uiso 1 1 calc R
C31 C 0.7254(6) 0.2327(4) 0.7800(3) 0.0369(13) Uani 1 1 d .
H31A H 0.8129 0.2178 0.7966 0.055 Uiso 1 1 calc R
H31B H 0.7079 0.2676 0.7285 0.055 Uiso 1 1 calc R
H31C H 0.6721 0.1894 0.7617 0.055 Uiso 1 1 calc R
C32 C 0.7998(5) 0.0849(3) 0.8842(4) 0.0277(11) Uani 1 1 d .
H32A H 0.7095 0.0920 0.8615 0.042 Uiso 1 1 calc R
H32B H 0.8181 0.0368 0.9143 0.042 Uiso 1 1 calc R
H32C H 0.8348 0.0872 0.8323 0.042 Uiso 1 1 calc R
C51 C 0.4552(4) 0.9859(3) 0.5487(3) 0.0204(10) Uani 1 1 d .
N52 N 0.3760(4) 1.0389(2) 0.5591(3) 0.0232(9) Uani 1 1 d .
C53 C 0.2692(5) 1.0065(3) 0.5711(4) 0.0290(12) Uani 1 1 d .
C54 C 0.2852(5) 0.9335(3) 0.5690(4) 0.0295(12) Uani 1 1 d .
N55 N 0.3992(4) 0.9208(2) 0.5547(3) 0.0223(9) Uani 1 1 d .
C56 C 0.3998(5) 1.1189(3) 0.5553(4) 0.0265(11) Uani 1 1 d .
H56 H 0.4862 1.1244 0.5506 0.032 Uiso 1 1 calc R
C57 C 0.3127(6) 1.1543(3) 0.4697(4) 0.0376(14) Uani 1 1 d .
H57A H 0.3246 1.1313 0.4145 0.056 Uiso 1 1 calc R
H57B H 0.3309 1.2070 0.4696 0.056 Uiso 1 1 calc R
H57C H 0.2264 1.1474 0.4698 0.056 Uiso 1 1 calc R
C58 C 0.3968(6) 1.1578(3) 0.6436(4) 0.0367(13) Uani 1 1 d .
H58A H 0.3103 1.1668 0.6418 0.055 Uiso 1 1 calc R
H58B H 0.4411 1.2047 0.6489 0.055 Uiso 1 1 calc R
H58C H 0.4372 1.1268 0.6970 0.055 Uiso 1 1 calc R
C59 C 0.4556(5) 0.8477(3) 0.5478(4) 0.0307(12) Uani 1 1 d .
H59 H 0.5352 0.8575 0.5330 0.037 Uiso 1 1 calc R
C60 C 0.3744(6) 0.8025(3) 0.4681(4) 0.0409(15) Uani 1 1 d .
H60A H 0.3025 0.7834 0.4849 0.061 Uiso 1 1 calc R
H60B H 0.4229 0.7613 0.4552 0.061 Uiso 1 1 calc R
H60C H 0.3456 0.8335 0.4131 0.061 Uiso 1 1 calc R
C61 C 0.4902(8) 0.8061(3) 0.6387(5) 0.0537(19) Uani 1 1 d .
H61A H 0.5292 0.8399 0.6893 0.081 Uiso 1 1 calc R
H61B H 0.5486 0.7666 0.6369 0.081 Uiso 1 1 calc R
H61C H 0.4150 0.7850 0.6486 0.081 Uiso 1 1 calc R
C62 C 0.1657(6) 1.0477(4) 0.5915(5) 0.0433(15) Uani 1 1 d .
H62A H 0.0926 1.0157 0.5803 0.065 Uiso 1 1 calc R
H62B H 0.1448 1.0910 0.5514 0.065 Uiso 1 1 calc R
H62C H 0.1918 1.0634 0.6563 0.065 Uiso 1 1 calc R
C63 C 0.1986(7) 0.8753(4) 0.5826(5) 0.0526(18) Uani 1 1 d .
H63A H 0.1276 0.8984 0.5966 0.079 Uiso 1 1 calc R
H63B H 0.2425 0.8435 0.6341 0.079 Uiso 1 1 calc R
H63C H 0.1689 0.8459 0.5262 0.079 Uiso 1 1 calc R
C64 C 0.7260(5) 0.9178(3) 0.5465(3) 0.0220(10) Uani 1 1 d .
C65 C 0.7603(5) 0.8796(3) 0.4765(3) 0.0214(10) Uani 1 1 d .
C66 C 0.8480(5) 0.8243(3) 0.5000(4) 0.0229(10) Uani 1 1 d .
H66 H 0.8706 0.7994 0.4522 0.027 Uiso 1 1 calc R
C67 C 0.9045(5) 0.8038(3) 0.5911(4) 0.0241(11) Uani 1 1 d .
C68 C 0.8693(5) 0.8402(3) 0.6591(4) 0.0303(12) Uani 1 1 d .
H68 H 0.9063 0.8264 0.7217 0.036 Uiso 1 1 calc R
C69 C 0.7817(5) 0.8964(3) 0.6394(3) 0.0251(11) Uani 1 1 d .
C70 C 0.6994(5) 0.8942(3) 0.3743(4) 0.0301(12) Uani 1 1 d .
H70A H 0.7271 0.8571 0.3378 0.045 Uiso 1 1 calc R
H70B H 0.7231 0.9432 0.3586 0.045 Uiso 1 1 calc R
H70C H 0.6088 0.8916 0.3607 0.045 Uiso 1 1 calc R
C71 C 0.9996(5) 0.7425(3) 0.6140(4) 0.0311(12) Uani 1 1 d .
H71A H 1.0765 0.7604 0.6583 0.047 Uiso 1 1 calc R
H71B H 1.0173 0.7263 0.5575 0.047 Uiso 1 1 calc R
H71C H 0.9668 0.7012 0.6410 0.047 Uiso 1 1 calc R
C72 C 0.7472(6) 0.9301(3) 0.7194(4) 0.0361(13) Uani 1 1 d .
H72A H 0.7456 0.8918 0.7645 0.054 Uiso 1 1 calc R
H72B H 0.6647 0.9529 0.6969 0.054 Uiso 1 1 calc R
H72C H 0.8087 0.9676 0.7489 0.054 Uiso 1 1 calc R
C73 C 0.5788(5) 1.0497(3) 0.4001(3) 0.0213(10) Uani 1 1 d .
C74 C 0.6697(5) 1.0950(3) 0.3824(4) 0.0223(10) Uani 1 1 d .
C75 C 0.6399(5) 1.1377(3) 0.3020(4) 0.0297(12) Uani 1 1 d .
H75 H 0.7019 1.1685 0.2906 0.036 Uiso 1 1 calc R
C76 C 0.5220(5) 1.1362(3) 0.2382(4) 0.0308(12) Uani 1 1 d .
C77 C 0.4377(5) 1.0860(3) 0.2536(4) 0.0269(11) Uani 1 1 d .
H77 H 0.3584 1.0814 0.2091 0.032 Uiso 1 1 calc R
C78 C 0.4657(5) 1.0421(3) 0.3324(3) 0.0231(10) Uani 1 1 d .
C79 C 0.3690(5) 0.9846(3) 0.3371(4) 0.0293(12) Uani 1 1 d .
H79A H 0.4103 0.9373 0.3560 0.044 Uiso 1 1 calc R
H79B H 0.3077 0.9795 0.2761 0.044 Uiso 1 1 calc R
H79C H 0.3269 1.0001 0.3821 0.044 Uiso 1 1 calc R
C80 C 0.4893(6) 1.1862(4) 0.1553(4) 0.0438(15) Uani 1 1 d .
H80A H 0.4291 1.1617 0.1035 0.066 Uiso 1 1 calc R
H80B H 0.5647 1.1978 0.1382 0.066 Uiso 1 1 calc R
H80C H 0.4529 1.2318 0.1702 0.066 Uiso 1 1 calc R
C81 C 0.8030(5) 1.0981(3) 0.4437(4) 0.0309(12) Uani 1 1 d .
H81A H 0.8147 1.1418 0.4831 0.046 Uiso 1 1 calc R
H81B H 0.8593 1.1005 0.4052 0.046 Uiso 1 1 calc R
H81C H 0.8215 1.0539 0.4824 0.046 Uiso 1 1 calc R
C82 C 0.6992(5) 1.0811(3) 0.6150(4) 0.0259(11) Uani 1 1 d .
H82A H 0.6656 1.0792 0.6676 0.039 Uiso 1 1 calc R
H82B H 0.6832 1.1297 0.5860 0.039 Uiso 1 1 calc R
H82C H 0.7891 1.0722 0.6364 0.039 Uiso 1 1 calc R

loop_
_atom_site_aniso_label
_atom_site_aniso_U_11
_atom_site_aniso_U_22
_atom_site_aniso_U_33
_atom_site_aniso_U_23
_atom_site_aniso_U_13
_atom_site_aniso_U_12
Ge1 0.0186(2) 0.0169(2) 0.0172(2) -0.00063(18) 0.00395(18) 0.00044(19)
C1 0.016(2) 0.022(2) 0.021(2) -0.0036(19) 0.0064(18) -0.0017(19)
Ge2 0.0185(2) 0.0183(2) 0.0179(2) -0.00163(18) 0.00389(19) 0.00105(19)
N2 0.024(2) 0.022(2) 0.024(2) -0.0038(16) 0.0108(17) -0.0035(17)
I2 0.0452(2) 0.0477(2) 0.02936(19) -0.00375(16) 0.01686(15) -0.01141(18)
C3 0.026(3) 0.036(3) 0.031(3) -0.009(2) 0.013(2) -0.011(2)
I1 0.0400(2) 0.0515(2) 0.02906(19) 0.00693(17) 0.01513(15) 0.00981(18)
C4 0.023(3) 0.034(3) 0.030(3) -0.005(2) 0.011(2) -0.005(2)
N5 0.019(2) 0.027(2) 0.024(2) -0.0016(16) 0.0090(17) -0.0012(16)
C6 0.038(3) 0.021(2) 0.034(3) -0.006(2) 0.014(2) 0.000(2)
C7 0.059(4) 0.027(3) 0.040(3) 0.003(2) 0.007(3) 0.000(3)
C8 0.054(4) 0.035(3) 0.038(3) -0.011(3) 0.008(3) -0.011(3)
C9 0.028(3) 0.020(2) 0.035(3) -0.003(2) 0.007(2) 0.003(2)
C10 0.036(3) 0.031(3) 0.041(3) -0.014(2) 0.012(3) -0.002(2)
C11 0.037(3) 0.030(3) 0.051(4) 0.003(3) 0.001(3) 0.008(3)
C12 0.050(4) 0.043(4) 0.070(5) -0.003(3) 0.036(4) -0.018(3)
C13 0.035(3) 0.056(4) 0.048(4) -0.014(3) 0.024(3) -0.004(3)
C14 0.023(2) 0.017(2) 0.016(2) 0.0015(17) 0.0051(19) 0.0018(18)
C15 0.028(3) 0.020(2) 0.023(2) 0.0010(18) 0.008(2) 0.0003(19)
C16 0.035(3) 0.022(2) 0.024(3) 0.0041(19) 0.012(2) 0.002(2)
C17 0.037(3) 0.028(3) 0.022(3) 0.002(2) 0.012(2) 0.007(2)
C18 0.027(3) 0.029(3) 0.022(3) 0.002(2) 0.003(2) 0.005(2)
C19 0.019(2) 0.022(2) 0.021(2) -0.0038(19) 0.0039(19) 0.0003(19)
C20 0.023(3) 0.025(3) 0.033(3) 0.003(2) 0.007(2) -0.004(2)
C21 0.048(3) 0.038(3) 0.026(3) 0.009(3) 0.010(2) 0.012(3)
C22 0.026(3) 0.034(3) 0.026(3) -0.004(2) 0.001(2) -0.004(2)
C23 0.025(3) 0.019(2) 0.021(2) -0.0005(17) 0.0029(19) -0.0015(18)
C24 0.023(3) 0.014(2) 0.027(3) -0.0006(18) 0.005(2) 0.0029(19)
C25 0.027(3) 0.019(2) 0.033(3) 0.003(2) 0.014(2) 0.006(2)
C26 0.021(3) 0.019(2) 0.039(3) 0.003(2) 0.009(2) 0.000(2)
C27 0.028(3) 0.027(3) 0.023(3) 0.004(2) 0.004(2) 0.003(2)
C28 0.021(3) 0.029(3) 0.021(2) 0.0014(19) 0.0027(19) 0.002(2)
C29 0.033(3) 0.033(3) 0.023(3) -0.002(2) 0.005(2) 0.007(2)
C30 0.024(3) 0.023(3) 0.049(3) 0.009(2) 0.007(2) 0.010(2)
C31 0.048(3) 0.042(3) 0.018(2) 0.005(2) 0.005(2) 0.017(3)
C32 0.027(3) 0.028(3) 0.025(3) -0.006(2) 0.004(2) -0.005(2)
C51 0.019(2) 0.024(3) 0.017(2) -0.0006(17) 0.0034(17) -0.0016(18)
N52 0.020(2) 0.024(2) 0.026(2) -0.0029(17) 0.0075(17) 0.0012(17)
C53 0.020(3) 0.043(3) 0.025(3) -0.006(2) 0.008(2) -0.005(2)
C54 0.031(3) 0.038(3) 0.020(3) -0.003(2) 0.009(2) -0.008(2)
N55 0.026(2) 0.019(2) 0.023(2) 0.0000(16) 0.0089(17) -0.0033(16)
C56 0.025(3) 0.021(3) 0.033(3) -0.005(2) 0.008(2) 0.003(2)
C57 0.040(3) 0.030(3) 0.039(3) 0.000(2) 0.004(3) 0.015(3)
C58 0.040(3) 0.029(3) 0.044(3) -0.008(2) 0.016(3) 0.000(3)
C59 0.035(3) 0.022(3) 0.035(3) -0.004(2) 0.009(2) -0.004(2)
C60 0.054(4) 0.027(3) 0.036(3) -0.008(2) 0.006(3) -0.010(3)
C61 0.085(6) 0.027(3) 0.043(4) 0.005(3) 0.008(4) -0.002(3)
C62 0.028(3) 0.056(4) 0.051(4) -0.014(3) 0.019(3) -0.005(3)
C63 0.050(4) 0.059(4) 0.055(4) -0.004(3) 0.023(3) -0.018(3)
C64 0.024(3) 0.020(2) 0.020(2) 0.0003(18) 0.0046(19) 0.0057(19)
C65 0.023(3) 0.021(2) 0.020(2) -0.0017(18) 0.0064(19) 0.0000(19)
C66 0.021(3) 0.020(2) 0.025(3) -0.0024(19) 0.004(2) 0.000(2)
C67 0.022(3) 0.019(2) 0.033(3) 0.004(2) 0.011(2) 0.0008(19)
C68 0.029(3) 0.032(3) 0.027(3) 0.004(2) 0.003(2) 0.006(2)
C69 0.024(3) 0.026(3) 0.024(3) 0.0014(19) 0.007(2) 0.006(2)
C70 0.036(3) 0.032(3) 0.023(3) -0.004(2) 0.009(2) 0.007(2)
C71 0.021(3) 0.029(3) 0.043(3) 0.002(2) 0.008(2) 0.005(2)
C72 0.045(3) 0.044(3) 0.018(2) 0.002(2) 0.009(2) 0.015(3)
C73 0.021(3) 0.019(2) 0.022(2) -0.0010(18) 0.0030(19) 0.0013(19)
C74 0.018(2) 0.024(3) 0.025(3) -0.0002(19) 0.007(2) 0.0010(19)
C75 0.036(3) 0.023(3) 0.032(3) 0.004(2) 0.013(2) 0.001(2)
C76 0.039(3) 0.034(3) 0.020(3) 0.004(2) 0.010(2) 0.012(2)
C77 0.027(3) 0.031(3) 0.021(3) -0.002(2) 0.005(2) 0.007(2)
C78 0.024(3) 0.026(3) 0.018(2) -0.0026(19) 0.0034(19) 0.004(2)
C79 0.026(3) 0.036(3) 0.025(3) -0.002(2) 0.007(2) -0.002(2)
C80 0.053(4) 0.044(3) 0.036(3) 0.018(3) 0.016(3) 0.014(3)
C81 0.026(3) 0.032(3) 0.034(3) 0.004(2) 0.008(2) -0.006(2)
C82 0.023(3) 0.025(3) 0.027(3) -0.009(2) 0.003(2) 0.003(2)

loop_
_atom_type_symbol
_atom_type_description
_atom_type_scat_dispersion_real
_atom_type_scat_dispersion_imag
_atom_type_scat_source
C C 0.0033 0.0016 'International Tables Vol C Tables 4.2.6.8 and 6.1.1.4'
H H 0.0000 0.0000 'International Tables Vol C Tables 4.2.6.8 and 6.1.1.4'
N N 0.0061 0.0033 'International Tables Vol C Tables 4.2.6.8 and 6.1.1.4'
Ge Ge 0.1547 1.8001 'International Tables Vol C Tables 4.2.6.8 and 6.1.1.4'
I I -0.4742 1.8119 'International Tables Vol C Tables 4.2.6.8 and 6.1.1.4'

loop_
_geom_angle_atom_site_label_1
_geom_angle_atom_site_label_2
_geom_angle_atom_site_label_3
_geom_angle
C32 Ge1 C23 109.4(2)
C32 Ge1 C14 107.0(2)
C23 Ge1 C14 116.4(2)
C32 Ge1 C1 105.3(2)
C23 Ge1 C1 110.0(2)
C14 Ge1 C1 108.1(2)
N5 C1 N2 106.1(4)
N5 C1 Ge1 125.2(4)
N2 C1 Ge1 128.7(3)
C82 Ge2 C64 108.5(2)
C82 Ge2 C73 107.9(2)
C64 Ge2 C73 116.5(2)
C82 Ge2 C51 104.7(2)
C64 Ge2 C51 112.0(2)
C73 Ge2 C51 106.5(2)
C1 N2 C3 110.0(4)
C1 N2 C6 124.1(4)
C3 N2 C6 125.9(4)
C4 C3 N2 107.2(4)
C4 C3 C12 127.0(6)
N2 C3 C12 125.7(5)
C3 C4 N5 106.5(5)
C3 C4 C13 126.8(5)
N5 C4 C13 126.6(5)
C1 N5 C4 110.3(4)
C1 N5 C9 124.0(4)
C4 N5 C9 125.7(4)
N2 C6 C8 112.0(5)
N2 C6 C7 111.7(5)
C8 C6 C7 113.4(5)
N2 C6 H6 106.4
C8 C6 H6 106.4
C7 C6 H6 106.4
C6 C7 H7A 109.5
C6 C7 H7B 109.5
H7A C7 H7B 109.5
C6 C7 H7C 109.5
H7A C7 H7C 109.5
H7B C7 H7C 109.5
C6 C8 H8A 109.5
C6 C8 H8B 109.5
H8A C8 H8B 109.5
C6 C8 H8C 109.5
H8A C8 H8C 109.5
H8B C8 H8C 109.5
N5 C9 C11 111.7(4)
N5 C9 C10 111.6(5)
C11 C9 C10 112.8(5)
N5 C9 H9 106.8
C11 C9 H9 106.8
C10 C9 H9 106.8
C9 C10 H10A 109.5
C9 C10 H10B 109.5
H10A C10 H10B 109.5
C9 C10 H10C 109.5
H10A C10 H10C 109.5
H10B C10 H10C 109.5
C9 C11 H11A 109.5
C9 C11 H11B 109.5
H11A C11 H11B 109.5
C9 C11 H11C 109.5
H11A C11 H11C 109.5
H11B C11 H11C 109.5
C3 C12 H12A 109.5
C3 C12 H12B 109.5
H12A C12 H12B 109.5
C3 C12 H12C 109.5
H12A C12 H12C 109.5
H12B C12 H12C 109.5
C4 C13 H13A 109.5
C4 C13 H13B 109.5
H13A C13 H13B 109.5
C4 C13 H13C 109.5
H13A C13 H13C 109.5
H13B C13 H13C 109.5
C19 C14 C15 119.3(4)
C19 C14 Ge1 124.5(4)
C15 C14 Ge1 116.0(3)
C16 C15 C14 118.8(5)
C16 C15 C20 118.8(5)
C14 C15 C20 122.4(5)
C17 C16 C15 122.4(5)
C17 C16 H16 118.8
C15 C16 H16 118.8
C16 C17 C18 117.9(5)
C16 C17 C21 121.4(5)
C18 C17 C21 120.7(5)
C17 C18 C19 123.0(5)
C17 C18 H18 118.5
C19 C18 H18 118.5
C18 C19 C14 118.3(5)
C18 C19 C22 118.8(4)
C14 C19 C22 122.7(4)
C15 C20 H20A 109.5
C15 C20 H20B 109.5
H20A C20 H20B 109.5
C15 C20 H20C 109.5
H20A C20 H20C 109.5
H20B C20 H20C 109.5
C17 C21 H21A 109.5
C17 C21 H21B 109.5
H21A C21 H21B 109.5
C17 C21 H21C 109.5
H21A C21 H21C 109.5
H21B C21 H21C 109.5
C19 C22 H22A 109.5
C19 C22 H22B 109.5
H22A C22 H22B 109.5
C19 C22 H22C 109.5
H22A C22 H22C 109.5
H22B C22 H22C 109.5
C24 C23 C28 118.8(4)
C24 C23 Ge1 123.1(3)
C28 C23 Ge1 118.1(4)
C25 C24 C23 119.8(5)
C25 C24 C29 116.7(5)
C23 C24 C29 123.4(4)
C26 C25 C24 121.4(5)
C26 C25 H25 119.3
C24 C25 H25 119.3
C27 C26 C25 117.9(5)
C27 C26 C30 120.9(5)
C25 C26 C30 121.1(5)
C26 C27 C28 122.4(5)
C26 C27 H27 118.8
C28 C27 H27 118.8
C27 C28 C23 119.7(5)
C27 C28 C31 117.8(4)
C23 C28 C31 122.5(5)
C24 C29 H29A 109.5
C24 C29 H29B 109.5
H29A C29 H29B 109.5
C24 C29 H29C 109.5
H29A C29 H29C 109.5
H29B C29 H29C 109.5
C26 C30 H30A 109.5
C26 C30 H30B 109.5
H30A C30 H30B 109.5
C26 C30 H30C 109.5
H30A C30 H30C 109.5
H30B C30 H30C 109.5
C28 C31 H31A 109.5
C28 C31 H31B 109.5
H31A C31 H31B 109.5
C28 C31 H31C 109.5
H31A C31 H31C 109.5
H31B C31 H31C 109.5
Ge1 C32 H32A 109.5
Ge1 C32 H32B 109.5
H32A C32 H32B 109.5
Ge1 C32 H32C 109.5
H32A C32 H32C 109.5
H32B C32 H32C 109.5
N52 C51 N55 106.2(4)
N52 C51 Ge2 124.4(4)
N55 C51 Ge2 129.3(4)
C51 N52 C53 109.6(4)
C51 N52 C56 124.1(4)
C53 N52 C56 126.2(4)
C54 C53 N52 106.7(5)
C54 C53 C62 128.3(6)
N52 C53 C62 124.7(5)
C53 C54 N55 107.8(5)
C53 C54 C63 126.9(6)
N55 C54 C63 125.3(5)
C51 N55 C54 109.7(4)
C51 N55 C59 123.9(4)
C54 N55 C59 126.5(4)
N52 C56 C57 111.7(4)
N52 C56 C58 111.7(5)
C57 C56 C58 112.2(5)
N52 C56 H56 106.9
C57 C56 H56 106.9
C58 C56 H56 106.9
C56 C57 H57A 109.5
C56 C57 H57B 109.5
H57A C57 H57B 109.5
C56 C57 H57C 109.5
H57A C57 H57C 109.5
H57B C57 H57C 109.5
C56 C58 H58A 109.5
C56 C58 H58B 109.5
H58A C58 H58B 109.5
C56 C58 H58C 109.5
H58A C58 H58C 109.5
H58B C58 H58C 109.5
N55 C59 C61 112.3(5)
N55 C59 C60 111.7(5)
C61 C59 C60 112.5(5)
N55 C59 H59 106.6
C61 C59 H59 106.6
C60 C59 H59 106.6
C59 C60 H60A 109.5
C59 C60 H60B 109.5
H60A C60 H60B 109.5
C59 C60 H60C 109.5
H60A C60 H60C 109.5
H60B C60 H60C 109.5
C59 C61 H61A 109.5
C59 C61 H61B 109.5
H61A C61 H61B 109.5
C59 C61 H61C 109.5
H61A C61 H61C 109.5
H61B C61 H61C 109.5
C53 C62 H62A 109.5
C53 C62 H62B 109.5
H62A C62 H62B 109.5
C53 C62 H62C 109.5
H62A C62 H62C 109.5
H62B C62 H62C 109.5
C54 C63 H63A 109.5
C54 C63 H63B 109.5
H63A C63 H63B 109.5
C54 C63 H63C 109.5
H63A C63 H63C 109.5
H63B C63 H63C 109.5
C65 C64 C69 118.2(4)
C65 C64 Ge2 124.1(3)
C69 C64 Ge2 117.4(4)
C66 C65 C64 119.8(4)
C66 C65 C70 117.5(5)
C64 C65 C70 122.6(4)
C65 C66 C67 122.3(5)
C65 C66 H66 118.9
C67 C66 H66 118.9
C68 C67 C66 117.8(5)
C68 C67 C71 121.5(5)
C66 C67 C71 120.7(5)
C67 C68 C69 122.3(5)
C67 C68 H68 118.8
C69 C68 H68 118.8
C68 C69 C64 119.5(5)
C68 C69 C72 117.4(5)
C64 C69 C72 123.0(4)
C65 C70 H70A 109.5
C65 C70 H70B 109.5
H70A C70 H70B 109.5
C65 C70 H70C 109.5
H70A C70 H70C 109.5
H70B C70 H70C 109.5
C67 C71 H71A 109.5
C67 C71 H71B 109.5
H71A C71 H71B 109.5
C67 C71 H71C 109.5
H71A C71 H71C 109.5
H71B C71 H71C 109.5
C69 C72 H72A 109.5
C69 C72 H72B 109.5
H72A C72 H72B 109.5
C69 C72 H72C 109.5
H72A C72 H72C 109.5
H72B C72 H72C 109.5
C78 C73 C74 118.6(5)
C78 C73 Ge2 124.6(4)
C74 C73 Ge2 116.8(4)
C75 C74 C73 119.6(5)
C75 C74 C81 116.9(5)
C73 C74 C81 123.5(5)
C76 C75 C74 121.8(5)
C76 C75 H75 119.1
C74 C75 H75 119.1
C77 C76 C75 117.1(5)
C77 C76 C80 121.9(5)
C75 C76 C80 121.0(6)
C76 C77 C78 122.0(5)
C76 C77 H77 119.0
C78 C77 H77 119.0
C73 C78 C77 120.3(5)
C73 C78 C79 123.0(5)
C77 C78 C79 116.7(4)
C78 C79 H79A 109.5
C78 C79 H79B 109.5
H79A C79 H79B 109.5
C78 C79 H79C 109.5
H79A C79 H79C 109.5
H79B C79 H79C 109.5
C76 C80 H80A 109.5
C76 C80 H80B 109.5
H80A C80 H80B 109.5
C76 C80 H80C 109.5
H80A C80 H80C 109.5
H80B C80 H80C 109.5
C74 C81 H81A 109.5
C74 C81 H81B 109.5
H81A C81 H81B 109.5
C74 C81 H81C 109.5
H81A C81 H81C 109.5
H81B C81 H81C 109.5
Ge2 C82 H82A 109.5
Ge2 C82 H82B 109.5
H82A C82 H82B 109.5
Ge2 C82 H82C 109.5
H82A C82 H82C 109.5
H82B C82 H82C 109.5

loop_
_geom_bond_atom_site_label_1
_geom_bond_atom_site_label_2
_geom_bond_distance
Ge1 C32 1.962(5)
Ge1 C23 1.971(5)
Ge1 C14 1.977(5)
Ge1 C1 2.014(5)
C1 N5 1.352(6)
C1 N2 1.356(6)
Ge2 C82 1.965(5)
Ge2 C64 1.966(5)
Ge2 C73 1.976(5)
Ge2 C51 2.011(5)
N2 C3 1.376(7)
N2 C6 1.480(7)
C3 C4 1.366(8)
C3 C12 1.492(8)
C4 N5 1.382(7)
C4 C13 1.488(8)
N5 C9 1.481(6)
C6 C8 1.525(8)
C6 C7 1.528(8)
C6 H6 1.0000
C7 H7A 0.9800
C7 H7B 0.9800
C7 H7C 0.9800
C8 H8A 0.9800
C8 H8B 0.9800
C8 H8C 0.9800
C9 C11 1.519(7)
C9 C10 1.519(8)
C9 H9 1.0000
C10 H10A 0.9800
C10 H10B 0.9800
C10 H10C 0.9800
C11 H11A 0.9800
C11 H11B 0.9800
C11 H11C 0.9800
C12 H12A 0.9800
C12 H12B 0.9800
C12 H12C 0.9800
C13 H13A 0.9800
C13 H13B 0.9800
C13 H13C 0.9800
C14 C19 1.414(7)
C14 C15 1.416(7)
C15 C16 1.400(7)
C15 C20 1.496(7)
C16 C17 1.375(7)
C16 H16 0.9500
C17 C18 1.381(8)
C17 C21 1.516(7)
C18 C19 1.395(7)
C18 H18 0.9500
C19 C22 1.499(7)
C20 H20A 0.9800
C20 H20B 0.9800
C20 H20C 0.9800
C21 H21A 0.9800
C21 H21B 0.9800
C21 H21C 0.9800
C22 H22A 0.9800
C22 H22B 0.9800
C22 H22C 0.9800
C23 C24 1.407(7)
C23 C28 1.409(7)
C24 C25 1.405(7)
C24 C29 1.517(7)
C25 C26 1.395(7)
C25 H25 0.9500
C26 C27 1.386(7)
C26 C30 1.503(7)
C27 C28 1.388(7)
C27 H27 0.9500
C28 C31 1.505(7)
C29 H29A 0.9800
C29 H29B 0.9800
C29 H29C 0.9800
C30 H30A 0.9800
C30 H30B 0.9800
C30 H30C 0.9800
C31 H31A 0.9800
C31 H31B 0.9800
C31 H31C 0.9800
C32 H32A 0.9800
C32 H32B 0.9800
C32 H32C 0.9800
C51 N52 1.353(6)
C51 N55 1.357(6)
N52 C53 1.397(7)
N52 C56 1.484(7)
C53 C54 1.343(8)
C53 C62 1.492(8)
C54 N55 1.381(7)
C54 C63 1.494(9)
N55 C59 1.491(7)
C56 C57 1.519(7)
C56 C58 1.523(8)
C56 H56 1.0000
C57 H57A 0.9800
C57 H57B 0.9800
C57 H57C 0.9800
C58 H58A 0.9800
C58 H58B 0.9800
C58 H58C 0.9800
C59 C61 1.519(8)
C59 C60 1.522(7)
C59 H59 1.0000
C60 H60A 0.9800
C60 H60B 0.9800
C60 H60C 0.9800
C61 H61A 0.9800
C61 H61B 0.9800
C61 H61C 0.9800
C62 H62A 0.9800
C62 H62B 0.9800
C62 H62C 0.9800
C63 H63A 0.9800
C63 H63B 0.9800
C63 H63C 0.9800
C64 C65 1.414(7)
C64 C69 1.417(7)
C65 C66 1.380(7)
C65 C70 1.520(7)
C66 C67 1.390(7)
C66 H66 0.9500
C67 C68 1.379(8)
C67 C71 1.513(7)
C68 C69 1.390(7)
C68 H68 0.9500
C69 C72 1.509(7)
C70 H70A 0.9800
C70 H70B 0.9800
C70 H70C 0.9800
C71 H71A 0.9800
C71 H71B 0.9800
C71 H71C 0.9800
C72 H72A 0.9800
C72 H72B 0.9800
C72 H72C 0.9800
C73 C78 1.385(7)
C73 C74 1.401(7)
C74 C75 1.400(7)
C74 C81 1.514(7)
C75 C76 1.392(8)
C75 H75 0.9500
C76 C77 1.384(8)
C76 C80 1.507(7)
C77 C78 1.393(7)
C77 H77 0.9500
C78 C79 1.526(8)
C79 H79A 0.9800
C79 H79B 0.9800
C79 H79C 0.9800
C80 H80A 0.9800
C80 H80B 0.9800
C80 H80C 0.9800
C81 H81A 0.9800
C81 H81B 0.9800
C81 H81C 0.9800
C82 H82A 0.9800
C82 H82B 0.9800
C82 H82C 0.9800
